data_1552375
loop_
_publ_author_name
'Weis, Philippe'
'R\"ohner, David C.'
'Prediger, Richard'
'Butschke, Burkhard'
'Scherer, Harald'
'Weber, Stefan'
'Krossing, Ingo'

_publ_section_title
;
 First Experimental Evidence for the Elusive Tetrahedral Cations [EP3]+ in
 the Condensed Phase
;
_journal_name_full 'Chemical Science'
_journal_paper_doi 10.1039/C9SC03915E
_journal_year 2019
_chemical_absolute_configuration ad
_chemical_formula_moiety 'C12 Al Cl3 F28 O3 Se'
_chemical_formula_sum 'C12 Al Cl3 F28 O3 Se'
_chemical_formula_weight 936.41
_space_group_crystal_system orthorhombic
_space_group_IT_number 29
_space_group_name_Hall 'P 2c -2ac'
_space_group_name_H-M_alt 'P c a 21'
_symmetry_space_group_name_Hall 'P 2c -2ac'
_symmetry_space_group_name_H-M 'P c a 21'
_audit_creation_method SHELXL-2014/7
_audit_update_record
;
2019-02-20 deposited with the CCDC.    2019-10-07 downloaded from the CCDC.
;
_cell_angle_alpha 90
_cell_angle_beta 90
_cell_angle_gamma 90
_cell_formula_units_Z 4
_cell_length_a 17.3200(12)
_cell_length_b 14.8685(10)
_cell_length_c 10.2605(7)
_cell_measurement_reflns_used 9906
_cell_measurement_temperature 100(2)
_cell_measurement_theta_max 30.625
_cell_measurement_theta_min 2.684
_cell_volume 2642.3(3)
_computing_cell_refinement 'SAINT V8.34A'
_computing_data_collection 'APEX2 v2014.11-0'
_computing_data_reduction 'SAINT V8.34A'
_computing_publication_material ShelXle-786
_computing_structure_refinement 'SHELXL-2014/7 (Sheldrick, 2014)'
_computing_structure_solution 'SHELXT-2014/5, Sheldrick, 2014'
_diffrn_ambient_temperature 100(2)
_diffrn_measured_fraction_theta_full 0.999
_diffrn_measured_fraction_theta_max 0.938
_diffrn_measurement_device_type 'Bruker Smart Apex II Quazar'
_diffrn_measurement_method 'omega and phi scans'
_diffrn_radiation_type MoK\a
_diffrn_radiation_wavelength 0.71073
_diffrn_reflns_av_R_equivalents 0.0273
_diffrn_reflns_av_unetI/netI 0.0278
_diffrn_reflns_Laue_measured_fraction_full 0.999
_diffrn_reflns_Laue_measured_fraction_max 0.938
_diffrn_reflns_limit_h_max 22
_diffrn_reflns_limit_h_min -25
_diffrn_reflns_limit_k_max 19
_diffrn_reflns_limit_k_min -19
_diffrn_reflns_limit_l_max 13
_diffrn_reflns_limit_l_min -14
_diffrn_reflns_number 59815
_diffrn_reflns_point_group_measured_fraction_full 0.999
_diffrn_reflns_point_group_measured_fraction_max 0.861
_diffrn_reflns_theta_full 25.242
_diffrn_reflns_theta_max 30.991
_diffrn_reflns_theta_min 1.370
_diffrn_source 'INCOATEC Mo Microsource'
_exptl_absorpt_coefficient_mu 1.976
_exptl_absorpt_correction_T_max 0.7464
_exptl_absorpt_correction_T_min 0.6205
_exptl_absorpt_correction_type multi-scan
_exptl_absorpt_process_details SADABS-2014/5
_exptl_crystal_colour yellow
_exptl_crystal_density_diffrn 2.354
_exptl_crystal_description plate
_exptl_crystal_F_000 1784
_exptl_crystal_size_max 0.250
_exptl_crystal_size_mid 0.150
_exptl_crystal_size_min 0.050
_refine_diff_density_max 0.692
_refine_diff_density_min -0.344
_refine_diff_density_rms 0.077
_refine_ls_abs_structure_details
;
 Refined as an inversion twin.
;
_refine_ls_abs_structure_Flack 0.184(7)
_refine_ls_extinction_method none
_refine_ls_goodness_of_fit_ref 1.054
_refine_ls_hydrogen_treatment undef
_refine_ls_matrix_type full
_refine_ls_number_parameters 434
_refine_ls_number_reflns 7252
_refine_ls_number_restraints 1
_refine_ls_restrained_S_all 1.054
_refine_ls_R_factor_all 0.0336
_refine_ls_R_factor_gt 0.0275
_refine_ls_shift/su_max 0.001
_refine_ls_shift/su_mean 0.000
_refine_ls_structure_factor_coef Fsqd
_refine_ls_weighting_details 'w=1/[\s^2^(Fo^2^)+(0.0367P)^2^+0.8719P] where P=(Fo^2^+2Fc^2^)/3'
_refine_ls_weighting_scheme calc
_refine_ls_wR_factor_gt 0.0660
_refine_ls_wR_factor_ref 0.0680
_reflns_Friedel_coverage 0.746
_reflns_Friedel_fraction_full 0.998
_reflns_Friedel_fraction_max 0.776
_reflns_number_gt 6529
_reflns_number_total 7252
_reflns_threshold_expression 'I > 2\s(I)'
_cod_data_source_file c9sc03915e2.cif
_cod_data_source_block Pca21_a
_cod_database_code 1552375
_shelx_shelxl_version_number 2014/7
_shelx_space_group_comment
;
The symmetry employed for this shelxl refinement is uniquely defined
by the following loop, which should always be used as a source of
symmetry information in preference to the above space-group names.
They are only intended as comments.
;
_shelx_estimated_absorpt_t_min 0.638
_shelx_estimated_absorpt_t_max 0.908

loop_
_space_group_symop_operation_xyz
'x, y, z'
'-x, -y, z+1/2'
'x+1/2, -y, z'
'-x+1/2, y, z+1/2'

loop_
_atom_site_label
_atom_site_type_symbol
_atom_site_fract_x
_atom_site_fract_y
_atom_site_fract_z
_atom_site_U_iso_or_equiv
_atom_site_adp_type
_atom_site_occupancy
_atom_site_site_symmetry_order
_atom_site_calc_flag
Al1 Al 0.45363(6) 0.25731(6) 0.62821(10) 0.01504(19) Uani 1 1 d
F1 F 0.44006(14) 0.26275(15) 0.4657(2) 0.0285(5) Uani 1 1 d
Se1 Se 0.47751(2) 0.26211(2) 0.24013(4) 0.01851(8) Uani 1 1 d
Cl2 Cl 0.43892(5) 0.12882(5) 0.24099(10) 0.02618(16) Uani 1 1 d
Cl3 Cl 0.37296(5) 0.33075(6) 0.21336(8) 0.02633(18) Uani 1 1 d
Cl1 Cl 0.51994(7) 0.26828(7) 0.04695(10) 0.0391(3) Uani 1 1 d
O1_1 O 0.40227(12) 0.34041(14) 0.7060(2) 0.0167(4) Uani 1 1 d
C1_1 C 0.39007(17) 0.42981(19) 0.7223(3) 0.0166(6) Uani 1 1 d
C2_1 C 0.46700(18) 0.4796(2) 0.7454(4) 0.0226(6) Uani 1 1 d
F1_1 F 0.51151(12) 0.43545(15) 0.8292(2) 0.0284(5) Uani 1 1 d
F2_1 F 0.45618(13) 0.56285(15) 0.7940(2) 0.0332(5) Uani 1 1 d
F3_1 F 0.50615(14) 0.48821(15) 0.6339(3) 0.0341(5) Uani 1 1 d
C3_1 C 0.3484(2) 0.4695(2) 0.6000(3) 0.0246(7) Uani 1 1 d
F4_1 F 0.27532(13) 0.44404(17) 0.5973(2) 0.0364(5) Uani 1 1 d
F5_1 F 0.38146(15) 0.44095(16) 0.4914(2) 0.0327(5) Uani 1 1 d
F6_1 F 0.35034(15) 0.55941(14) 0.5983(2) 0.0367(6) Uani 1 1 d
C4_1 C 0.3363(2) 0.4426(2) 0.8429(3) 0.0209(7) Uani 1 1 d
F7_1 F 0.28060(12) 0.38174(14) 0.8429(2) 0.0284(5) Uani 1 1 d
F8_1 F 0.30411(13) 0.52370(14) 0.8467(2) 0.0278(5) Uani 1 1 d
F9_1 F 0.37619(13) 0.43230(15) 0.9523(2) 0.0288(5) Uani 1 1 d
O1_2 O 0.55005(14) 0.27089(15) 0.6639(3) 0.0213(5) Uani 1 1 d
C1_2 C 0.62191(18) 0.2377(2) 0.6562(3) 0.0177(6) Uani 1 1 d
C2_2 C 0.62890(18) 0.1463(2) 0.7297(4) 0.0231(6) Uani 1 1 d
F1_2 F 0.58963(15) 0.14914(15) 0.8408(2) 0.0363(5) Uani 1 1 d
F2_2 F 0.70134(12) 0.12407(14) 0.7571(2) 0.0316(5) Uani 1 1 d
F3_2 F 0.59821(13) 0.07989(14) 0.6590(2) 0.0309(5) Uani 1 1 d
C3_2 C 0.6468(2) 0.2249(2) 0.5116(4) 0.0251(7) Uani 1 1 d
F4_2 F 0.65544(16) 0.30331(16) 0.4526(3) 0.0424(6) Uani 1 1 d
F5_2 F 0.59234(13) 0.18050(15) 0.4462(2) 0.0337(5) Uani 1 1 d
F6_2 F 0.71180(12) 0.17837(16) 0.4993(2) 0.0330(5) Uani 1 1 d
C4_2 C 0.67716(18) 0.3078(2) 0.7221(4) 0.0266(7) Uani 1 1 d
F7_2 F 0.66198(13) 0.38989(15) 0.6802(3) 0.0372(6) Uani 1 1 d
F8_2 F 0.75130(12) 0.29029(15) 0.6992(3) 0.0349(5) Uani 1 1 d
F9_2 F 0.66673(13) 0.30652(17) 0.8516(2) 0.0368(6) Uani 1 1 d
O1_3 O 0.42433(14) 0.15481(16) 0.6858(3) 0.0272(6) Uani 1 1 d
C1_3 C 0.36746(18) 0.0936(2) 0.7017(3) 0.0193(6) Uani 1 1 d
C2_3 C 0.3755(2) 0.0533(3) 0.8408(4) 0.0271(8) Uani 1 1 d
F1_3 F 0.43749(14) 0.00015(16) 0.8465(2) 0.0346(5) Uani 1 1 d
F2_3 F 0.31445(13) 0.00656(17) 0.8766(2) 0.0369(6) Uani 1 1 d
F3_3 F 0.38599(15) 0.11876(18) 0.9272(2) 0.0440(6) Uani 1 1 d
C3_3 C 0.2859(2) 0.1368(2) 0.6874(4) 0.0286(8) Uani 1 1 d
F4_3 F 0.28506(13) 0.19365(16) 0.5871(3) 0.0411(6) Uani 1 1 d
F5_3 F 0.26669(13) 0.18338(16) 0.7930(3) 0.0390(6) Uani 1 1 d
F6_3 F 0.23168(11) 0.07511(15) 0.6676(3) 0.0358(6) Uani 1 1 d
C4_3 C 0.3767(2) 0.0176(2) 0.5975(4) 0.0244(7) Uani 1 1 d
F7_3 F 0.34862(14) 0.04350(18) 0.4836(2) 0.0378(5) Uani 1 1 d
F8_3 F 0.34074(14) -0.05789(15) 0.6319(3) 0.0374(6) Uani 1 1 d
F9_3 F 0.45039(12) -0.00235(14) 0.5806(2) 0.0286(5) Uani 1 1 d

loop_
_atom_site_aniso_label
_atom_site_aniso_U_11
_atom_site_aniso_U_22
_atom_site_aniso_U_33
_atom_site_aniso_U_23
_atom_site_aniso_U_13
_atom_site_aniso_U_12
Al1 0.0142(4) 0.0151(4) 0.0158(5) -0.0010(3) -0.0001(4) 0.0002(3)
F1 0.0339(13) 0.0357(12) 0.0161(10) -0.0023(8) -0.0006(9) 0.0104(9)
Se1 0.01665(13) 0.02012(14) 0.01877(14) -0.00199(16) 0.00196(15) -0.00066(11)
Cl2 0.0278(4) 0.0199(3) 0.0308(4) -0.0017(4) -0.0006(4) -0.0018(3)
Cl3 0.0242(4) 0.0289(4) 0.0259(4) 0.0044(3) -0.0015(3) 0.0061(3)
Cl1 0.0466(6) 0.0442(6) 0.0267(5) -0.0024(4) 0.0194(5) -0.0040(5)
O1_1 0.0161(10) 0.0158(10) 0.0182(11) 0.0002(8) 0.0020(9) 0.0021(8)
C1_1 0.0172(13) 0.0152(13) 0.0172(15) -0.0028(12) 0.0013(13) 0.0015(10)
C2_1 0.0223(14) 0.0193(14) 0.0263(16) 0.0012(16) 0.0027(16) -0.0011(11)
F1_1 0.0191(9) 0.0335(12) 0.0326(11) -0.0051(9) -0.0064(9) -0.0004(9)
F2_1 0.0321(11) 0.0200(10) 0.0474(14) -0.0106(9) 0.0036(10) -0.0058(9)
F3_1 0.0318(11) 0.0333(12) 0.0373(12) 0.0023(10) 0.0145(10) -0.0084(10)
C3_1 0.0308(19) 0.0239(18) 0.0191(17) -0.0007(14) -0.0032(15) 0.0059(14)
F4_1 0.0294(12) 0.0467(13) 0.0331(13) -0.0038(10) -0.0133(10) 0.0072(10)
F5_1 0.0473(14) 0.0352(12) 0.0157(10) 0.0000(8) 0.0037(10) 0.0088(10)
F6_1 0.0565(15) 0.0224(11) 0.0313(13) 0.0035(9) -0.0020(11) 0.0126(10)
C4_1 0.0209(16) 0.0210(16) 0.0209(16) -0.0016(13) 0.0003(14) 0.0028(13)
F7_1 0.0203(10) 0.0319(11) 0.0330(12) -0.0094(9) 0.0098(9) -0.0072(9)
F8_1 0.0313(11) 0.0235(10) 0.0287(11) -0.0055(8) 0.0050(9) 0.0097(9)
F9_1 0.0315(12) 0.0398(12) 0.0150(10) -0.0003(9) -0.0012(9) 0.0024(9)
O1_2 0.0126(11) 0.0198(12) 0.0314(14) -0.0044(10) 0.0008(10) 0.0004(8)
C1_2 0.0119(14) 0.0185(15) 0.0226(16) -0.0033(12) 0.0024(12) -0.0010(11)
C2_2 0.0188(14) 0.0231(15) 0.0275(17) -0.0007(15) 0.0036(16) 0.0028(11)
F1_2 0.0454(14) 0.0350(12) 0.0285(12) 0.0080(10) 0.0147(11) 0.0056(10)
F2_2 0.0238(10) 0.0334(11) 0.0376(13) 0.0011(10) -0.0052(10) 0.0078(8)
F3_2 0.0316(11) 0.0182(10) 0.0429(13) -0.0030(9) -0.0021(10) -0.0036(8)
C3_2 0.0203(17) 0.0298(19) 0.0252(18) -0.0003(14) 0.0015(14) 0.0031(13)
F4_2 0.0528(16) 0.0390(13) 0.0355(13) 0.0137(11) 0.0134(12) 0.0042(12)
F5_2 0.0317(12) 0.0412(12) 0.0282(12) -0.0124(10) -0.0078(10) 0.0094(10)
F6_2 0.0214(11) 0.0467(14) 0.0310(12) -0.0046(10) 0.0083(9) 0.0099(9)
C4_2 0.0158(14) 0.0290(16) 0.035(2) -0.0080(16) -0.0029(16) -0.0034(12)
F7_2 0.0267(11) 0.0230(10) 0.0620(16) -0.0047(10) -0.0026(11) -0.0054(9)
F8_2 0.0132(9) 0.0387(11) 0.0528(15) -0.0083(10) -0.0007(9) -0.0040(9)
F9_2 0.0300(12) 0.0472(14) 0.0332(13) -0.0154(11) -0.0054(10) -0.0020(11)
O1_3 0.0172(11) 0.0172(11) 0.0473(16) 0.0024(10) 0.0008(11) -0.0029(9)
C1_3 0.0124(13) 0.0179(15) 0.0275(17) -0.0014(12) -0.0002(12) -0.0020(11)
C2_3 0.0257(17) 0.0305(19) 0.0252(18) -0.0053(14) -0.0002(15) 0.0007(15)
F1_3 0.0345(12) 0.0398(13) 0.0294(11) 0.0074(10) -0.0020(10) 0.0096(10)
F2_3 0.0341(13) 0.0441(14) 0.0326(13) 0.0076(11) 0.0109(11) -0.0031(10)
F3_3 0.0428(15) 0.0563(15) 0.0328(13) -0.0194(12) -0.0060(11) 0.0032(12)
C3_3 0.0185(16) 0.0262(18) 0.041(2) 0.0024(16) -0.0016(15) -0.0014(13)
F4_3 0.0280(12) 0.0397(14) 0.0555(16) 0.0181(12) -0.0041(11) 0.0079(10)
F5_3 0.0274(12) 0.0326(12) 0.0570(16) -0.0137(11) 0.0081(11) 0.0092(9)
F6_3 0.0131(9) 0.0385(12) 0.0558(16) -0.0048(11) -0.0027(10) -0.0057(9)
C4_3 0.0243(17) 0.0258(17) 0.0231(17) -0.0021(14) 0.0024(14) -0.0047(14)
F7_3 0.0365(13) 0.0528(15) 0.0241(11) -0.0020(10) -0.0044(10) 0.0020(11)
F8_3 0.0422(13) 0.0251(11) 0.0448(14) -0.0087(10) 0.0118(11) -0.0134(10)
F9_3 0.0222(10) 0.0316(12) 0.0319(11) -0.0051(9) 0.0049(9) 0.0029(9)

loop_
_atom_type_symbol
_atom_type_description
_atom_type_scat_dispersion_real
_atom_type_scat_dispersion_imag
_atom_type_scat_source
C C 0.0033 0.0016 'International Tables Vol C Tables 4.2.6.8 and 6.1.1.4'
O O 0.0106 0.0060 'International Tables Vol C Tables 4.2.6.8 and 6.1.1.4'
F F 0.0171 0.0103 'International Tables Vol C Tables 4.2.6.8 and 6.1.1.4'
Al Al 0.0645 0.0514 'International Tables Vol C Tables 4.2.6.8 and 6.1.1.4'
Cl Cl 0.1484 0.1585 'International Tables Vol C Tables 4.2.6.8 and 6.1.1.4'
Se Se -0.0929 2.2259 'International Tables Vol C Tables 4.2.6.8 and 6.1.1.4'

loop_
_geom_angle_atom_site_label_1
_geom_angle_atom_site_label_2
_geom_angle_atom_site_label_3
_geom_angle
F1 Al1 O1_3 110.05(14)
F1 Al1 O1_1 110.67(12)
O1_3 Al1 O1_1 109.03(13)
F1 Al1 O1_2 109.88(13)
O1_3 Al1 O1_2 108.57(13)
O1_1 Al1 O1_2 108.59(12)
Al1 F1 Se1 156.15(14)
Cl2 Se1 Cl3 100.71(4)
Cl2 Se1 Cl1 98.98(4)
Cl3 Se1 Cl1 98.98(4)
Cl2 Se1 F1 85.03(6)
Cl3 Se1 F1 83.75(6)
Cl1 Se1 F1 174.59(7)
C1_1 O1_1 Al1 147.4(2)
O1_1 C1_1 C2_1 110.8(2)
O1_1 C1_1 C4_1 108.1(3)
C2_1 C1_1 C4_1 109.5(3)
O1_1 C1_1 C3_1 110.1(3)
C2_1 C1_1 C3_1 109.9(3)
C4_1 C1_1 C3_1 108.4(2)
F1_1 C2_1 F3_1 107.9(3)
F1_1 C2_1 F2_1 107.2(3)
F3_1 C2_1 F2_1 107.4(3)
F1_1 C2_1 C1_1 111.3(3)
F3_1 C2_1 C1_1 110.6(3)
F2_1 C2_1 C1_1 112.2(3)
F4_1 C3_1 F5_1 107.7(3)
F4_1 C3_1 F6_1 108.1(3)
F5_1 C3_1 F6_1 107.4(3)
F4_1 C3_1 C1_1 110.5(3)
F5_1 C3_1 C1_1 110.8(3)
F6_1 C3_1 C1_1 112.1(3)
F7_1 C4_1 F9_1 107.5(3)
F7_1 C4_1 F8_1 108.3(3)
F9_1 C4_1 F8_1 107.4(3)
F7_1 C4_1 C1_1 110.5(3)
F9_1 C4_1 C1_1 110.3(3)
F8_1 C4_1 C1_1 112.6(3)
C1_2 O1_2 Al1 147.6(2)
O1_2 C1_2 C3_2 111.0(3)
O1_2 C1_2 C2_2 111.3(3)
C3_2 C1_2 C2_2 109.4(3)
O1_2 C1_2 C4_2 107.3(3)
C3_2 C1_2 C4_2 108.9(3)
C2_2 C1_2 C4_2 108.8(3)
F2_2 C2_2 F1_2 108.0(3)
F2_2 C2_2 F3_2 107.9(3)
F1_2 C2_2 F3_2 106.6(3)
F2_2 C2_2 C1_2 113.2(3)
F1_2 C2_2 C1_2 110.4(3)
F3_2 C2_2 C1_2 110.6(3)
F4_2 C3_2 F6_2 108.7(3)
F4_2 C3_2 F5_2 106.6(3)
F6_2 C3_2 F5_2 107.2(3)
F4_2 C3_2 C1_2 111.0(3)
F6_2 C3_2 C1_2 112.9(3)
F5_2 C3_2 C1_2 110.2(3)
F7_2 C4_2 F8_2 108.4(3)
F7_2 C4_2 F9_2 108.0(3)
F8_2 C4_2 F9_2 107.6(3)
F7_2 C4_2 C1_2 110.6(3)
F8_2 C4_2 C1_2 112.5(3)
F9_2 C4_2 C1_2 109.6(3)
C1_3 O1_3 Al1 149.1(2)
O1_3 C1_3 C2_3 107.8(3)
O1_3 C1_3 C3_3 111.8(3)
C2_3 C1_3 C3_3 109.1(3)
O1_3 C1_3 C4_3 109.3(3)
C2_3 C1_3 C4_3 109.9(3)
C3_3 C1_3 C4_3 109.0(3)
F2_3 C2_3 F3_3 108.0(3)
F2_3 C2_3 F1_3 108.7(3)
F3_3 C2_3 F1_3 107.1(3)
F2_3 C2_3 C1_3 112.8(3)
F3_3 C2_3 C1_3 110.0(3)
F1_3 C2_3 C1_3 110.0(3)
F5_3 C3_3 F6_3 107.9(3)
F5_3 C3_3 F4_3 107.3(3)
F6_3 C3_3 F4_3 108.2(3)
F5_3 C3_3 C1_3 111.4(3)
F6_3 C3_3 C1_3 111.7(3)
F4_3 C3_3 C1_3 110.1(3)
F9_3 C4_3 F7_3 107.7(3)
F9_3 C4_3 F8_3 107.3(3)
F7_3 C4_3 F8_3 108.0(3)
F9_3 C4_3 C1_3 110.5(3)
F7_3 C4_3 C1_3 110.9(3)
F8_3 C4_3 C1_3 112.4(3)

loop_
_geom_bond_atom_site_label_1
_geom_bond_atom_site_label_2
_geom_bond_distance
Al1 F1 1.686(2)
Al1 O1_3 1.712(3)
Al1 O1_1 1.719(2)
Al1 O1_2 1.722(2)
F1 Se1 2.403(2)
Se1 Cl2 2.0915(8)
Se1 Cl3 2.0966(9)
Se1 Cl1 2.1159(10)
O1_1 C1_1 1.356(4)
C1_1 C2_1 1.543(4)
C1_1 C4_1 1.561(4)
C1_1 C3_1 1.563(5)
C2_1 F1_1 1.328(4)
C2_1 F3_1 1.336(5)
C2_1 F2_1 1.348(4)
C3_1 F4_1 1.322(4)
C3_1 F5_1 1.324(4)
C3_1 F6_1 1.337(4)
C4_1 F7_1 1.324(4)
C4_1 F9_1 1.327(4)
C4_1 F8_1 1.329(4)
O1_2 C1_2 1.341(4)
C1_2 C3_2 1.557(5)
C1_2 C2_2 1.559(5)
C1_2 C4_2 1.568(5)
C2_2 F2_2 1.328(4)
C2_2 F1_2 1.329(4)
C2_2 F3_2 1.336(4)
C3_2 F4_2 1.323(4)
C3_2 F6_2 1.327(4)
C3_2 F5_2 1.333(4)
C4_2 F7_2 1.321(4)
C4_2 F8_2 1.331(4)
C4_2 F9_2 1.341(5)
O1_3 C1_3 1.351(4)
C1_3 C2_3 1.554(5)
C1_3 C3_3 1.559(5)
C1_3 C4_3 1.564(5)
C2_3 F2_3 1.318(5)
C2_3 F3_3 1.329(4)
C2_3 F1_3 1.334(4)
C3_3 F5_3 1.328(5)
C3_3 F6_3 1.328(4)
C3_3 F4_3 1.332(5)
C4_3 F9_3 1.323(4)
C4_3 F7_3 1.323(4)
C4_3 F8_3 1.331(4)

loop_
_geom_torsion_atom_site_label_1
_geom_torsion_atom_site_label_2
_geom_torsion_atom_site_label_3
_geom_torsion_atom_site_label_4
_geom_torsion
O1_3 Al1 F1 Se1 -104.5(3)
O1_1 Al1 F1 Se1 134.9(3)
O1_2 Al1 F1 Se1 15.0(4)
F1 Al1 O1_1 C1_1 -61.0(4)
O1_3 Al1 O1_1 C1_1 177.8(4)
O1_2 Al1 O1_1 C1_1 59.7(4)
Al1 O1_1 C1_1 C2_1 -49.3(5)
Al1 O1_1 C1_1 C4_1 -169.2(3)
Al1 O1_1 C1_1 C3_1 72.6(5)
O1_1 C1_1 C2_1 F1_1 -44.2(4)
C4_1 C1_1 C2_1 F1_1 74.9(3)
C3_1 C1_1 C2_1 F1_1 -166.1(3)
O1_1 C1_1 C2_1 F3_1 75.8(3)
C4_1 C1_1 C2_1 F3_1 -165.1(3)
C3_1 C1_1 C2_1 F3_1 -46.2(3)
O1_1 C1_1 C2_1 F2_1 -164.3(3)
C4_1 C1_1 C2_1 F2_1 -45.2(4)
C3_1 C1_1 C2_1 F2_1 73.8(4)
O1_1 C1_1 C3_1 F4_1 73.1(3)
C2_1 C1_1 C3_1 F4_1 -164.6(3)
C4_1 C1_1 C3_1 F4_1 -44.9(4)
O1_1 C1_1 C3_1 F5_1 -46.2(4)
C2_1 C1_1 C3_1 F5_1 76.1(3)
C4_1 C1_1 C3_1 F5_1 -164.2(3)
O1_1 C1_1 C3_1 F6_1 -166.2(3)
C2_1 C1_1 C3_1 F6_1 -43.9(4)
C4_1 C1_1 C3_1 F6_1 75.8(4)
O1_1 C1_1 C4_1 F7_1 -41.6(4)
C2_1 C1_1 C4_1 F7_1 -162.3(3)
C3_1 C1_1 C4_1 F7_1 77.7(3)
O1_1 C1_1 C4_1 F9_1 77.1(3)
C2_1 C1_1 C4_1 F9_1 -43.6(3)
C3_1 C1_1 C4_1 F9_1 -163.6(3)
O1_1 C1_1 C4_1 F8_1 -162.9(3)
C2_1 C1_1 C4_1 F8_1 76.3(3)
C3_1 C1_1 C4_1 F8_1 -43.6(4)
F1 Al1 O1_2 C1_2 -66.7(5)
O1_3 Al1 O1_2 C1_2 53.7(5)
O1_1 Al1 O1_2 C1_2 172.1(4)
Al1 O1_2 C1_2 C3_2 59.8(5)
Al1 O1_2 C1_2 C2_2 -62.4(6)
Al1 O1_2 C1_2 C4_2 178.7(4)
O1_2 C1_2 C2_2 F2_2 -161.7(3)
C3_2 C1_2 C2_2 F2_2 75.2(4)
C4_2 C1_2 C2_2 F2_2 -43.6(4)
O1_2 C1_2 C2_2 F1_2 -40.5(4)
C3_2 C1_2 C2_2 F1_2 -163.6(3)
C4_2 C1_2 C2_2 F1_2 77.6(3)
O1_2 C1_2 C2_2 F3_2 77.2(3)
C3_2 C1_2 C2_2 F3_2 -45.9(4)
C4_2 C1_2 C2_2 F3_2 -164.8(3)
O1_2 C1_2 C3_2 F4_2 68.4(4)
C2_2 C1_2 C3_2 F4_2 -168.4(3)
C4_2 C1_2 C3_2 F4_2 -49.5(4)
O1_2 C1_2 C3_2 F6_2 -169.3(3)
C2_2 C1_2 C3_2 F6_2 -46.0(4)
C4_2 C1_2 C3_2 F6_2 72.8(4)
O1_2 C1_2 C3_2 F5_2 -49.5(4)
C2_2 C1_2 C3_2 F5_2 73.8(3)
C4_2 C1_2 C3_2 F5_2 -167.4(3)
O1_2 C1_2 C4_2 F7_2 -47.0(4)
C3_2 C1_2 C4_2 F7_2 73.3(3)
C2_2 C1_2 C4_2 F7_2 -167.6(3)
O1_2 C1_2 C4_2 F8_2 -168.3(3)
C3_2 C1_2 C4_2 F8_2 -48.1(4)
C2_2 C1_2 C4_2 F8_2 71.1(4)
O1_2 C1_2 C4_2 F9_2 72.0(4)
C3_2 C1_2 C4_2 F9_2 -167.8(3)
C2_2 C1_2 C4_2 F9_2 -48.6(4)
F1 Al1 O1_3 C1_3 -59.6(5)
O1_1 Al1 O1_3 C1_3 61.9(5)
O1_2 Al1 O1_3 C1_3 -179.9(5)
Al1 O1_3 C1_3 C2_3 -139.5(4)
Al1 O1_3 C1_3 C3_3 -19.6(6)
Al1 O1_3 C1_3 C4_3 101.2(5)
O1_3 C1_3 C2_3 F2_3 167.1(3)
C3_3 C1_3 C2_3 F2_3 45.5(4)
C4_3 C1_3 C2_3 F2_3 -73.9(4)
O1_3 C1_3 C2_3 F3_3 46.4(4)
C3_3 C1_3 C2_3 F3_3 -75.2(4)
C4_3 C1_3 C2_3 F3_3 165.4(3)
O1_3 C1_3 C2_3 F1_3 -71.4(3)
C3_3 C1_3 C2_3 F1_3 167.0(3)
C4_3 C1_3 C2_3 F1_3 47.6(4)
O1_3 C1_3 C3_3 F5_3 -76.2(4)
C2_3 C1_3 C3_3 F5_3 42.9(4)
C4_3 C1_3 C3_3 F5_3 162.9(3)
O1_3 C1_3 C3_3 F6_3 163.0(3)
C2_3 C1_3 C3_3 F6_3 -78.0(4)
C4_3 C1_3 C3_3 F6_3 42.0(4)
O1_3 C1_3 C3_3 F4_3 42.7(4)
C2_3 C1_3 C3_3 F4_3 161.8(3)
C4_3 C1_3 C3_3 F4_3 -78.3(4)
O1_3 C1_3 C4_3 F9_3 39.3(4)
C2_3 C1_3 C4_3 F9_3 -78.8(3)
C3_3 C1_3 C4_3 F9_3 161.8(3)
O1_3 C1_3 C4_3 F7_3 -80.0(3)
C2_3 C1_3 C4_3 F7_3 161.9(3)
C3_3 C1_3 C4_3 F7_3 42.5(4)
O1_3 C1_3 C4_3 F8_3 159.1(3)
C2_3 C1_3 C4_3 F8_3 41.0(4)
C3_3 C1_3 C4_3 F8_3 -78.5(4)
